data_1531036
loop_
_publ_author_name
'Zhang, Kai'
'Zhang, Junda'
'Li, Xin'
'Guo, Rui'
'\%Agren, Hans'
'Ou, Zhongping'
'Ishida, Masatoshi'
'Furuta, Hiroyuki'
'Xie, Yongshu'

_publ_section_title
;
 Synthesis of a Neo-Confused Octaphyrin and the Formation of Its
 Mononuclear Complexes.
;
_journal_issue 19
_journal_name_full 'Organic letters'
_journal_page_first 4806
_journal_page_last 4809
_journal_paper_doi 10.1021/acs.orglett.5b02363
_journal_volume 17
_journal_year 2015
_chemical_formula_sum 'C89 H31 F35 N12 Zn'
_chemical_formula_weight 1998.63
_chemical_name_systematic
; 
 ? 
;
_space_group_IT_number 2
_symmetry_cell_setting triclinic
_symmetry_space_group_name_Hall '-P 1'
_symmetry_space_group_name_H-M 'P -1'
_atom_sites_solution_hydrogens geom
_atom_sites_solution_primary direct
_atom_sites_solution_secondary difmap
_audit_creation_method SHELXL-97
_cell_angle_alpha 115.633(4)
_cell_angle_beta 101.728(4)
_cell_angle_gamma 93.013(4)
_cell_formula_units_Z 2
_cell_length_a 16.045(3)
_cell_length_b 18.292(4)
_cell_length_c 18.495(4)
_cell_measurement_reflns_used 7940
_cell_measurement_temperature 173(2)
_cell_measurement_theta_max 27.72
_cell_measurement_theta_min 2.23
_cell_volume 4730.7(17)
_computing_cell_refinement 'Bruker SAINT'
_computing_data_collection 'Bruker APEX2'
_computing_data_reduction 'Bruker SAINT'
_computing_molecular_graphics 'Bruker SHELXTL'
_computing_publication_material 'Bruker SHELXTL'
_computing_structure_refinement 'SHELXL-97 (Sheldrick, 1997)'
_computing_structure_solution 'SHELXS-97 (Sheldrick, 1990)'
_diffrn_ambient_temperature 173(2)
_diffrn_measured_fraction_theta_full 0.955
_diffrn_measured_fraction_theta_max 0.955
_diffrn_measurement_device_type 'Bruker APEX-II CCD'
_diffrn_measurement_method '\f and \w scans'
_diffrn_radiation_monochromator graphite
_diffrn_radiation_source 'fine-focus sealed tube'
_diffrn_radiation_type MoK\a
_diffrn_radiation_wavelength 0.71073
_diffrn_reflns_av_R_equivalents 0.0627
_diffrn_reflns_av_sigmaI/netI 0.1424
_diffrn_reflns_limit_h_max 18
_diffrn_reflns_limit_h_min -18
_diffrn_reflns_limit_k_max 21
_diffrn_reflns_limit_k_min -21
_diffrn_reflns_limit_l_max 19
_diffrn_reflns_limit_l_min -21
_diffrn_reflns_number 26112
_diffrn_reflns_theta_full 24.75
_diffrn_reflns_theta_max 24.75
_diffrn_reflns_theta_min 1.25
_diffrn_standards_decay_% 6.36
_exptl_absorpt_coefficient_mu 0.378
_exptl_absorpt_correction_T_max 0.9668
_exptl_absorpt_correction_T_min 0.8513
_exptl_absorpt_correction_type multi-scan
_exptl_crystal_colour black
_exptl_crystal_density_diffrn 1.403
_exptl_crystal_density_method 'not measured'
_exptl_crystal_description prism
_exptl_crystal_F_000 1988
_exptl_crystal_size_max 0.44
_exptl_crystal_size_mid 0.10
_exptl_crystal_size_min 0.09
_platon_squeeze_details ' '
_refine_diff_density_max 1.180
_refine_diff_density_min -0.995
_refine_diff_density_rms 0.181
_refine_ls_extinction_method none
_refine_ls_goodness_of_fit_ref 1.009
_refine_ls_hydrogen_treatment mixed
_refine_ls_matrix_type full
_refine_ls_number_parameters 1208
_refine_ls_number_reflns 15474
_refine_ls_number_restraints 18
_refine_ls_restrained_S_all 1.012
_refine_ls_R_factor_all 0.1569
_refine_ls_R_factor_gt 0.1107
_refine_ls_shift/su_max 0.049
_refine_ls_shift/su_mean 0.003
_refine_ls_structure_factor_coef Fsqd
_refine_ls_weighting_details 'calc w=1/[\s^2^(Fo^2^)+(0.1952P)^2^+0.0000P] where P=(Fo^2^+2Fc^2^)/3'
_refine_ls_weighting_scheme calc
_refine_ls_wR_factor_gt 0.2933
_refine_ls_wR_factor_ref 0.3206
_reflns_number_gt 8183
_reflns_number_total 15474
_reflns_threshold_expression >2sigma(I)
_cod_data_source_file ol5b02363_si_002.cif
_cod_data_source_block c:\mo30329b
_cod_depositor_comments
;
The following automatic conversions were performed:

'_symmetry_cell_setting' value 'Triclinic' changed to 'triclinic'
according to
/usr/data/users/saulius/crontab/automatic-downloads/rss-feeds/ACS/lib/dictionaries/cif_core.dic
dictionary named 'cif_core.dic' version 2.4.2 from 2011-04-26.

Automatic conversion script
Id: cif_fix_values 3271 2015-04-21 07:52:19Z andrius 

 Adding full bibliography for 1531035--1531036.cif.
;
_cod_original_cell_volume 4730.7(18)
_cod_original_sg_symbol_H-M P-1
_cod_database_code 1531036

loop_
_symmetry_equiv_pos_as_xyz
'x, y, z'
'-x, -y, -z'

loop_
_atom_site_label
_atom_site_type_symbol
_atom_site_fract_x
_atom_site_fract_y
_atom_site_fract_z
_atom_site_U_iso_or_equiv
_atom_site_adp_type
_atom_site_occupancy
_atom_site_symmetry_multiplicity
_atom_site_calc_flag
_atom_site_refinement_flags
Zn1 Zn 0.18893(5) 0.15156(6) 0.42941(5) 0.0261(3) Uani 1 1 d .
N1 N 0.0973(3) 0.1739(4) 0.4997(3) 0.0181(13) Uani 1 1 d .
N2 N 0.2794(3) 0.2240(4) 0.5332(3) 0.0189(13) Uani 1 1 d .
N3 N 0.2797(3) 0.0910(4) 0.3761(3) 0.0240(14) Uani 1 1 d .
N4 N 0.1259(3) 0.1298(4) 0.3117(3) 0.0207(14) Uani 1 1 d .
N5 N -0.0994(3) 0.2410(4) 0.2905(4) 0.0225(14) Uani 1 1 d .
H5 H -0.1118 0.1870 0.2647 0.027 Uiso 1 1 calc R
N6 N -0.2468(3) 0.1189(4) 0.2111(3) 0.0190(13) Uani 1 1 d .
N7 N -0.1026(3) -0.0786(4) 0.2295(3) 0.0173(13) Uani 1 1 d .
N8 N 0.0371(4) -0.1141(4) 0.2630(4) 0.0277(15) Uani 1 1 d .
H8 H 0.0290 -0.1593 0.2162 0.033 Uiso 1 1 calc R
F1 F 0.1034(3) 0.4342(3) 0.6751(3) 0.0417(12) Uani 1 1 d .
F2 F 0.1012(4) 0.5319(4) 0.8298(3) 0.0612(15) Uani 1 1 d .
F3 F 0.1855(5) 0.5039(5) 0.9569(4) 0.087(2) Uani 1 1 d .
F4 F 0.2722(5) 0.3712(5) 0.9209(4) 0.084(2) Uani 1 1 d .
F5 F 0.2742(3) 0.2740(3) 0.7654(3) 0.0443(13) Uani 1 1 d .
F6 F 0.5224(3) 0.2771(4) 0.4670(4) 0.0618(17) Uani 1 1 d .
F7 F 0.6952(3) 0.2944(4) 0.5133(4) 0.0679(18) Uani 1 1 d .
F8 F 0.7699(3) 0.2056(4) 0.5862(3) 0.0587(16) Uani 1 1 d .
F9 F 0.6706(4) 0.0986(5) 0.6095(5) 0.102(3) Uani 1 1 d U
F10 F 0.4966(3) 0.0831(4) 0.5657(5) 0.079(2) Uani 1 1 d .
F11 F 0.1931(3) -0.1625(3) 0.1857(3) 0.0496(13) Uani 1 1 d .
F12 F 0.1932(4) -0.2721(4) 0.0325(4) 0.081(2) Uani 1 1 d .
F13 F 0.1899(4) -0.2236(5) -0.0878(4) 0.092(2) Uani 1 1 d .
F14 F 0.1886(4) -0.0623(5) -0.0504(3) 0.080(2) Uani 1 1 d .
F15 F 0.1909(3) 0.0478(4) 0.1016(3) 0.0484(13) Uani 1 1 d .
F16 F 0.0860(2) 0.3695(3) 0.5099(2) 0.0333(11) Uani 1 1 d .
F17 F 0.2407(3) 0.4584(3) 0.6034(3) 0.0349(11) Uani 1 1 d .
F18 F 0.3800(3) 0.4366(3) 0.5383(3) 0.0396(12) Uani 1 1 d .
F19 F 0.3620(3) 0.3301(3) 0.3772(3) 0.0479(13) Uani 1 1 d .
F20 F 0.2078(3) 0.2474(3) 0.2807(3) 0.0373(12) Uani 1 1 d .
F21 F -0.2426(3) 0.3751(3) 0.1840(3) 0.0334(11) Uani 1 1 d .
F22 F -0.3584(3) 0.4746(3) 0.1847(3) 0.0482(13) Uani 1 1 d .
F23 F -0.4817(3) 0.4880(3) 0.2687(4) 0.0611(16) Uani 1 1 d .
F24 F -0.4882(3) 0.3953(3) 0.3509(4) 0.0575(15) Uani 1 1 d .
F25 F -0.3741(3) 0.2938(3) 0.3493(3) 0.0447(13) Uani 1 1 d .
F26 F -0.4557(3) -0.0346(3) 0.1986(3) 0.0365(11) Uani 1 1 d .
F27 F -0.5992(3) -0.1457(4) 0.1081(3) 0.0547(15) Uani 1 1 d .
F28 F -0.6064(3) -0.2615(3) -0.0465(3) 0.0542(14) Uani 1 1 d .
F29 F -0.4675(3) -0.2677(3) -0.1108(3) 0.0540(15) Uani 1 1 d .
F30 F -0.3232(3) -0.1569(3) -0.0219(3) 0.0385(12) Uani 1 1 d .
F31 F -0.1491(2) 0.1704(3) 0.3918(3) 0.0283(10) Uani 1 1 d .
F32 F -0.3212(3) 0.1335(3) 0.3644(3) 0.0379(12) Uani 1 1 d .
F33 F -0.3896(3) -0.0043(3) 0.3635(3) 0.0430(13) Uani 1 1 d .
F34 F -0.2858(3) -0.1129(3) 0.3789(3) 0.0444(13) Uani 1 1 d .
F35 F -0.1163(2) -0.0813(3) 0.4009(3) 0.0296(10) Uani 1 1 d .
C1 C 0.0111(4) 0.1385(5) 0.4796(4) 0.0217(16) Uani 1 1 d .
C2 C -0.0280(4) 0.1841(5) 0.5451(4) 0.0251(17) Uani 1 1 d .
H2 H -0.0868 0.1745 0.5450 0.030 Uiso 1 1 calc R
C3 C 0.0333(4) 0.2426(5) 0.6064(4) 0.0222(16) Uani 1 1 d .
H3 H 0.0271 0.2803 0.6592 0.027 Uiso 1 1 calc R
C4 C 0.1110(4) 0.2379(5) 0.5772(5) 0.0239(17) Uani 1 1 d .
C5 C 0.1893(4) 0.2901(4) 0.6268(4) 0.0160(15) Uani 1 1 d .
C6 C 0.2690(4) 0.2823(5) 0.6046(4) 0.0218(16) Uani 1 1 d .
C7 C 0.3516(4) 0.3288(4) 0.6599(4) 0.0199(16) Uani 1 1 d .
H7 H 0.3610 0.3741 0.7133 0.024 Uiso 1 1 calc R
C8 C 0.4121(4) 0.2957(5) 0.6211(4) 0.0233(17) Uani 1 1 d .
H8A H 0.4724 0.3144 0.6415 0.028 Uiso 1 1 calc R
C9 C 0.3691(4) 0.2263(5) 0.5425(5) 0.0255(18) Uani 1 1 d .
C10 C 0.4063(4) 0.1693(5) 0.4879(4) 0.0231(17) Uani 1 1 d .
C11 C 0.3668(4) 0.1046(5) 0.4111(4) 0.0200(16) Uani 1 1 d .
C12 C 0.4089(4) 0.0476(5) 0.3520(4) 0.031(2) Uani 1 1 d .
H12 H 0.4687 0.0445 0.3607 0.037 Uiso 1 1 calc R
C13 C 0.3468(5) 0.0003(5) 0.2829(5) 0.0327(19) Uani 1 1 d .
H13 H 0.3546 -0.0435 0.2342 0.039 Uiso 1 1 calc R
C14 C 0.2676(4) 0.0277(5) 0.2962(4) 0.0266(18) Uani 1 1 d .
C15 C 0.1895(4) 0.0107(5) 0.2343(4) 0.0194(16) Uani 1 1 d .
C16 C 0.1219(4) 0.0565(5) 0.2434(4) 0.0242(17) Uani 1 1 d .
C17 C 0.0494(4) 0.0464(5) 0.1799(4) 0.0256(18) Uani 1 1 d .
H17 H 0.0321 0.0006 0.1265 0.031 Uiso 1 1 calc R
C18 C 0.0095(4) 0.1115(5) 0.2071(4) 0.0232(17) Uani 1 1 d .
H18 H -0.0413 0.1208 0.1777 0.028 Uiso 1 1 calc R
C19 C 0.0591(4) 0.1645(5) 0.2899(4) 0.0178(16) Uani 1 1 d .
C20 C 0.0568(4) 0.2503(5) 0.3393(4) 0.0220(17) Uani 1 1 d .
C21 C -0.0174(4) 0.2864(5) 0.3330(4) 0.0197(16) Uani 1 1 d .
C22 C -0.0265(4) 0.3713(5) 0.3635(5) 0.0284(18) Uani 1 1 d .
H22 H 0.0190 0.4167 0.3940 0.034 Uiso 1 1 calc R
C23 C -0.1124(4) 0.3759(5) 0.3408(5) 0.0255(17) Uani 1 1 d .
H23 H -0.1366 0.4250 0.3536 0.031 Uiso 1 1 calc R
C24 C -0.1588(4) 0.2949(5) 0.2953(4) 0.0240(17) Uani 1 1 d .
C25 C -0.2461(4) 0.2682(5) 0.2600(4) 0.0223(17) Uani 1 1 d .
C26 C -0.2837(4) 0.1844(5) 0.2159(4) 0.0197(16) Uani 1 1 d .
C27 C -0.3743(4) 0.1578(5) 0.1641(5) 0.0301(19) Uani 1 1 d .
H27 H -0.4140 0.1924 0.1574 0.036 Uiso 1 1 calc R
C28 C -0.3885(4) 0.0766(5) 0.1293(4) 0.0250(17) Uani 1 1 d .
H28 H -0.4403 0.0422 0.0917 0.030 Uiso 1 1 calc R
C29 C -0.3110(4) 0.0492(5) 0.1587(4) 0.0192(16) Uani 1 1 d .
C30 C -0.3036(4) -0.0293(5) 0.1417(4) 0.0211(16) Uani 1 1 d .
C31 C -0.2311(4) -0.0636(4) 0.1703(4) 0.0172(15) Uani 1 1 d .
C32 C -0.1478(4) -0.0221(4) 0.2140(4) 0.0181(15) Uani 1 1 d .
H32 H -0.1263 0.0335 0.2298 0.022 Uiso 1 1 calc R
C33 C -0.1555(5) -0.1524(5) 0.1965(4) 0.0255(17) Uani 1 1 d .
H33 H -0.1389 -0.2004 0.1993 0.031 Uiso 1 1 calc R
C34 C -0.2342(5) -0.1467(5) 0.1595(5) 0.0276(18) Uani 1 1 d .
H34 H -0.2827 -0.1892 0.1316 0.033 Uiso 1 1 calc R
C35 C -0.0199(4) -0.0611(5) 0.2835(4) 0.0222(16) Uani 1 1 d .
C36 C 0.0145(4) 0.0039(4) 0.3617(4) 0.0150(15) Uani 1 1 d .
C37 C 0.0990(4) -0.0138(5) 0.3889(5) 0.0237(17) Uani 1 1 d .
H37 H 0.1394 0.0189 0.4405 0.028 Uiso 1 1 calc R
C38 C 0.1102(4) -0.0851(5) 0.3278(4) 0.0284(19) Uani 1 1 d .
H38 H 0.1600 -0.1108 0.3294 0.034 Uiso 1 1 calc R
C39 C -0.0307(4) 0.0659(4) 0.4127(4) 0.0174(15) Uani 1 1 d .
C40 C 0.1894(4) 0.3499(5) 0.7140(4) 0.031(2) Uani 1 1 d .
C41 C 0.1460(5) 0.4168(5) 0.7327(5) 0.0268(18) Uani 1 1 d .
C42 C 0.1444(5) 0.4684(5) 0.8129(5) 0.040(2) Uani 1 1 d .
C43 C 0.1888(7) 0.4552(7) 0.8771(5) 0.054(3) Uani 1 1 d .
C44 C 0.2304(6) 0.3874(7) 0.8600(5) 0.053(3) Uani 1 1 d .
C45 C 0.2324(5) 0.3381(5) 0.7803(5) 0.0302(19) Uani 1 1 d .
C46 C 0.5050(4) 0.1788(5) 0.5141(4) 0.0251(18) Uani 1 1 d .
C47 C 0.5562(4) 0.2292(6) 0.5004(5) 0.034(2) Uani 1 1 d .
C48 C 0.6472(5) 0.2409(6) 0.5259(5) 0.039(2) Uani 1 1 d .
C49 C 0.6824(4) 0.1963(6) 0.5626(5) 0.037(2) Uani 1 1 d .
C50 C 0.6331(5) 0.1438(6) 0.5759(6) 0.046(2) Uani 1 1 d .
C51 C 0.5452(5) 0.1344(6) 0.5502(6) 0.040(2) Uani 1 1 d .
C52 C 0.1885(4) -0.0544(5) 0.1491(4) 0.0257(18) Uani 1 1 d .
C53 C 0.1910(5) -0.1351(6) 0.1279(5) 0.035(2) Uani 1 1 d .
C54 C 0.1923(6) -0.1923(7) 0.0493(7) 0.056(3) Uani 1 1 d .
C55 C 0.1909(6) -0.1682(8) -0.0105(6) 0.056(3) Uani 1 1 d .
C56 C 0.1892(5) -0.0874(8) 0.0064(5) 0.050(3) Uani 1 1 d .
C57 C 0.1889(5) -0.0326(7) 0.0859(5) 0.042(2) Uani 1 1 d .
C58 C 0.1404(4) 0.3018(5) 0.3929(4) 0.0210(16) Uani 1 1 d .
C59 C 0.1530(4) 0.3590(5) 0.4741(4) 0.0216(16) Uani 1 1 d .
C60 C 0.2317(4) 0.4038(5) 0.5248(5) 0.0272(18) Uani 1 1 d .
C61 C 0.3037(5) 0.3931(6) 0.4913(5) 0.037(2) Uani 1 1 d .
C62 C 0.2938(4) 0.3383(5) 0.4097(5) 0.0311(19) Uani 1 1 d .
C63 C 0.2142(4) 0.2960(5) 0.3602(4) 0.0232(17) Uani 1 1 d .
C64 C -0.3036(4) 0.3287(5) 0.2653(4) 0.0235(17) Uani 1 1 d .
C65 C -0.3020(4) 0.3779(4) 0.2253(4) 0.0194(16) Uani 1 1 d .
C66 C -0.3609(5) 0.4314(5) 0.2257(5) 0.032(2) Uani 1 1 d .
C67 C -0.4251(4) 0.4342(5) 0.2686(5) 0.0291(19) Uani 1 1 d .
C68 C -0.4271(5) 0.3902(6) 0.3094(5) 0.036(2) Uani 1 1 d .
C69 C -0.3685(4) 0.3379(5) 0.3086(5) 0.0269(18) Uani 1 1 d .
C70 C -0.3847(4) -0.0917(4) 0.0906(4) 0.0190(16) Uani 1 1 d .
C71 C -0.4567(4) -0.0918(5) 0.1214(4) 0.0278(18) Uani 1 1 d .
C72 C -0.5304(5) -0.1474(5) 0.0758(5) 0.0321(19) Uani 1 1 d .
C73 C -0.5340(5) -0.2070(5) -0.0030(5) 0.034(2) Uani 1 1 d .
C74 C -0.4643(5) -0.2095(5) -0.0335(5) 0.0320(19) Uani 1 1 d .
C75 C -0.3909(5) -0.1526(5) 0.0119(4) 0.0268(18) Uani 1 1 d .
C76 C -0.1248(4) 0.0469(4) 0.3981(4) 0.0168(15) Uani 1 1 d .
C77 C -0.1806(4) 0.0984(4) 0.3889(4) 0.0193(16) Uani 1 1 d .
C78 C -0.2688(4) 0.0819(5) 0.3746(4) 0.0223(17) Uani 1 1 d .
C79 C -0.3039(4) 0.0117(5) 0.3723(4) 0.0222(17) Uani 1 1 d .
C80 C -0.2527(4) -0.0432(5) 0.3797(5) 0.0293(19) Uani 1 1 d .
C81 C -0.1629(4) -0.0262(4) 0.3915(4) 0.0189(16) Uani 1 1 d .
C82 C 0.3943(5) 0.0901(8) 0.1545(7) 0.048(3) Uani 1 1 d .
C83 C 0.3942(8) 0.1639(9) 0.2256(8) 0.084(4) Uani 1 1 d .
H83A H 0.3620 0.1516 0.2599 0.126 Uiso 1 1 calc R
H83B H 0.3667 0.2023 0.2083 0.126 Uiso 1 1 calc R
H83C H 0.4536 0.1887 0.2578 0.126 Uiso 1 1 calc R
N9 N 0.3950(5) 0.0310(7) 0.0987(6) 0.066(3) Uani 1 1 d .
C84 C 0.3661(14) 0.5641(14) 0.3580(14) 0.148(7) Uiso 1 1 d .
C85 C 0.3817(12) 0.5268(13) 0.4136(12) 0.138(6) Uiso 1 1 d .
H85A H 0.4012 0.4740 0.3859 0.206 Uiso 1 1 calc R
H85B H 0.3283 0.5178 0.4286 0.206 Uiso 1 1 calc R
H85C H 0.4263 0.5633 0.4637 0.206 Uiso 1 1 calc R
N10 N 0.3586(13) 0.5972(13) 0.3112(13) 0.178(7) Uiso 1 1 d .
C86 C 0.8491(7) 0.4224(8) 0.5430(9) 0.077(4) Uani 1 1 d U
C87 C 0.8909(7) 0.3615(8) 0.5421(9) 0.082(4) Uani 1 1 d .
H87A H 0.9518 0.3763 0.5461 0.123 Uiso 1 1 calc R
H87B H 0.8659 0.3116 0.4903 0.123 Uiso 1 1 calc R
H87C H 0.8859 0.3517 0.5892 0.123 Uiso 1 1 calc R
N11 N 0.8228(10) 0.4812(11) 0.5550(13) 0.153(6) Uani 1 1 d U
C88 C 0.886(3) 0.371(2) 0.787(2) 0.257(17) Uiso 1 1 d .
C89 C 0.8029(18) 0.3612(18) 0.8121(17) 0.203(11) Uiso 1 1 d .
H89A H 0.7741 0.4090 0.8195 0.304 Uiso 1 1 calc R
H89B H 0.8162 0.3571 0.8642 0.304 Uiso 1 1 calc R
H89C H 0.7648 0.3113 0.7685 0.304 Uiso 1 1 calc R
N12 N 0.938(2) 0.3797(19) 0.7629(18) 0.245(12) Uiso 1 1 d .

loop_
_atom_site_aniso_label
_atom_site_aniso_U_11
_atom_site_aniso_U_22
_atom_site_aniso_U_33
_atom_site_aniso_U_23
_atom_site_aniso_U_13
_atom_site_aniso_U_12
Zn1 0.0147(4) 0.0341(6) 0.0290(5) 0.0131(4) 0.0058(3) 0.0095(4)
N1 0.008(3) 0.014(4) 0.031(3) 0.010(3) 0.002(2) 0.004(2)
N2 0.009(3) 0.018(4) 0.027(3) 0.010(3) 0.002(2) -0.001(2)
N3 0.013(3) 0.036(4) 0.020(3) 0.009(3) 0.004(2) 0.014(3)
N4 0.014(3) 0.025(4) 0.027(3) 0.014(3) 0.006(2) 0.006(3)
N5 0.013(3) 0.018(4) 0.031(3) 0.007(3) 0.002(2) 0.007(3)
N6 0.013(3) 0.022(4) 0.021(3) 0.010(3) 0.001(2) 0.008(3)
N7 0.013(3) 0.014(4) 0.022(3) 0.005(3) 0.003(2) 0.009(3)
N8 0.022(3) 0.031(4) 0.029(3) 0.012(3) 0.007(3) 0.017(3)
F1 0.038(3) 0.041(3) 0.051(3) 0.020(3) 0.018(2) 0.027(2)
F2 0.059(3) 0.052(4) 0.062(4) 0.008(3) 0.033(3) 0.019(3)
F3 0.105(5) 0.094(6) 0.042(3) 0.004(3) 0.037(3) 0.026(4)
F4 0.107(5) 0.098(6) 0.047(4) 0.033(4) 0.014(3) 0.035(4)
F5 0.043(3) 0.054(4) 0.041(3) 0.026(3) 0.007(2) 0.016(3)
F6 0.027(3) 0.083(5) 0.107(5) 0.075(4) 0.009(3) 0.006(3)
F7 0.018(2) 0.103(5) 0.098(5) 0.064(4) 0.012(3) -0.009(3)
F8 0.009(2) 0.090(5) 0.071(4) 0.034(3) 0.002(2) 0.008(2)
F9 0.036(3) 0.151(7) 0.178(7) 0.135(7) 0.006(4) 0.025(4)
F10 0.028(3) 0.107(6) 0.155(6) 0.112(5) 0.009(3) 0.012(3)
F11 0.060(3) 0.043(3) 0.043(3) 0.011(3) 0.021(2) 0.025(3)
F12 0.095(5) 0.052(5) 0.073(4) -0.002(3) 0.038(4) 0.024(4)
F13 0.090(5) 0.101(6) 0.041(3) -0.013(3) 0.028(3) 0.013(4)
F14 0.067(4) 0.139(7) 0.043(3) 0.043(4) 0.025(3) 0.022(4)
F15 0.045(3) 0.064(4) 0.055(3) 0.038(3) 0.024(2) 0.020(3)
F16 0.017(2) 0.051(3) 0.030(2) 0.016(2) 0.0071(17) 0.010(2)
F17 0.025(2) 0.037(3) 0.029(2) 0.006(2) 0.0003(18) 0.004(2)
F18 0.016(2) 0.036(3) 0.051(3) 0.012(2) -0.0014(19) -0.007(2)
F19 0.019(2) 0.063(4) 0.055(3) 0.017(3) 0.016(2) 0.004(2)
F20 0.023(2) 0.052(3) 0.028(2) 0.009(2) 0.0114(18) 0.003(2)
F21 0.035(2) 0.033(3) 0.039(3) 0.019(2) 0.015(2) 0.017(2)
F22 0.052(3) 0.035(3) 0.057(3) 0.025(3) 0.001(2) 0.019(3)
F23 0.029(3) 0.046(4) 0.095(4) 0.022(3) 0.010(3) 0.025(3)
F24 0.029(3) 0.045(4) 0.100(4) 0.025(3) 0.034(3) 0.009(2)
F25 0.035(3) 0.049(4) 0.059(3) 0.027(3) 0.025(2) 0.011(2)
F26 0.025(2) 0.045(3) 0.030(2) 0.007(2) 0.0089(18) 0.004(2)
F27 0.024(2) 0.074(4) 0.056(3) 0.023(3) 0.007(2) -0.006(3)
F28 0.034(3) 0.053(4) 0.043(3) 0.003(3) -0.012(2) -0.011(2)
F29 0.041(3) 0.054(4) 0.034(3) -0.006(3) -0.001(2) 0.010(3)
F30 0.028(2) 0.045(3) 0.035(3) 0.009(2) 0.0116(19) 0.014(2)
F31 0.023(2) 0.026(3) 0.039(2) 0.018(2) 0.0051(18) 0.0104(19)
F32 0.022(2) 0.051(3) 0.048(3) 0.025(3) 0.015(2) 0.025(2)
F33 0.015(2) 0.074(4) 0.049(3) 0.033(3) 0.0110(19) 0.010(2)
F34 0.026(2) 0.049(4) 0.071(3) 0.038(3) 0.017(2) 0.003(2)
F35 0.023(2) 0.031(3) 0.042(3) 0.022(2) 0.0096(18) 0.010(2)
C1 0.013(3) 0.025(5) 0.034(4) 0.018(4) 0.009(3) 0.010(3)
C2 0.011(3) 0.032(5) 0.035(4) 0.017(4) 0.006(3) 0.011(3)
C3 0.016(3) 0.027(5) 0.016(4) 0.003(3) 0.004(3) 0.003(3)
C4 0.012(3) 0.029(5) 0.036(4) 0.017(4) 0.008(3) 0.015(3)
C5 0.013(3) 0.008(4) 0.020(4) 0.000(3) 0.004(3) 0.000(3)
C6 0.013(3) 0.027(5) 0.025(4) 0.012(4) 0.005(3) 0.010(3)
C7 0.019(4) 0.012(4) 0.020(4) 0.001(3) 0.005(3) -0.003(3)
C8 0.018(4) 0.019(5) 0.034(4) 0.014(4) 0.002(3) 0.002(3)
C9 0.009(3) 0.033(5) 0.036(4) 0.020(4) 0.000(3) 0.004(3)
C10 0.017(4) 0.030(5) 0.023(4) 0.012(4) 0.007(3) 0.009(3)
C11 0.014(3) 0.027(5) 0.019(4) 0.008(3) 0.007(3) 0.007(3)
C12 0.011(3) 0.050(6) 0.027(4) 0.012(4) 0.006(3) 0.013(4)
C13 0.025(4) 0.029(5) 0.035(4) 0.004(4) 0.011(3) 0.010(4)
C14 0.015(4) 0.041(5) 0.025(4) 0.015(4) 0.007(3) 0.012(3)
C15 0.018(4) 0.021(4) 0.015(3) 0.004(3) 0.004(3) 0.003(3)
C16 0.011(3) 0.038(5) 0.029(4) 0.017(4) 0.011(3) 0.008(3)
C17 0.015(3) 0.034(5) 0.022(4) 0.009(4) 0.002(3) 0.007(3)
C18 0.016(3) 0.031(5) 0.023(4) 0.013(4) 0.004(3) 0.003(3)
C19 0.016(3) 0.026(5) 0.016(3) 0.014(3) 0.005(3) 0.005(3)
C20 0.017(4) 0.032(5) 0.018(4) 0.013(4) 0.004(3) 0.002(3)
C21 0.008(3) 0.025(5) 0.030(4) 0.018(4) 0.002(3) 0.006(3)
C22 0.013(4) 0.022(5) 0.048(5) 0.019(4) -0.002(3) 0.000(3)
C23 0.017(4) 0.018(5) 0.043(5) 0.017(4) 0.003(3) 0.003(3)
C24 0.012(3) 0.033(5) 0.027(4) 0.015(4) 0.001(3) -0.001(3)
C25 0.012(3) 0.030(5) 0.022(4) 0.008(3) 0.006(3) 0.001(3)
C26 0.013(3) 0.027(5) 0.014(3) 0.005(3) 0.002(3) 0.001(3)
C27 0.016(4) 0.040(6) 0.030(4) 0.013(4) 0.001(3) 0.013(4)
C28 0.015(4) 0.030(5) 0.026(4) 0.010(4) 0.000(3) 0.013(3)
C29 0.015(3) 0.022(5) 0.017(3) 0.005(3) 0.003(3) 0.007(3)
C30 0.018(4) 0.025(5) 0.015(3) 0.004(3) 0.005(3) 0.007(3)
C31 0.015(3) 0.012(4) 0.022(4) 0.006(3) 0.002(3) 0.007(3)
C32 0.019(4) 0.014(4) 0.019(4) 0.003(3) 0.010(3) 0.009(3)
C33 0.029(4) 0.018(5) 0.024(4) 0.007(3) -0.003(3) 0.010(3)
C34 0.018(4) 0.015(5) 0.044(5) 0.011(4) 0.002(3) 0.009(3)
C35 0.019(4) 0.024(5) 0.023(4) 0.011(3) 0.000(3) 0.011(3)
C36 0.008(3) 0.019(4) 0.022(4) 0.012(3) 0.004(3) 0.004(3)
C37 0.010(3) 0.032(5) 0.030(4) 0.015(4) 0.006(3) 0.011(3)
C38 0.011(3) 0.046(6) 0.030(4) 0.018(4) 0.004(3) 0.016(4)
C39 0.009(3) 0.022(4) 0.027(4) 0.016(3) 0.004(3) 0.006(3)
C40 0.014(4) 0.050(6) 0.018(4) 0.008(4) 0.004(3) -0.005(4)
C41 0.021(4) 0.020(5) 0.037(5) 0.007(4) 0.013(3) 0.003(3)
C42 0.039(5) 0.029(6) 0.040(5) -0.001(4) 0.020(4) 0.004(4)
C43 0.069(7) 0.053(7) 0.022(5) -0.002(5) 0.019(4) 0.006(6)
C44 0.045(5) 0.077(8) 0.028(5) 0.019(5) 0.005(4) 0.013(5)
C45 0.029(4) 0.024(5) 0.036(5) 0.012(4) 0.009(3) 0.005(4)
C46 0.009(3) 0.038(5) 0.019(4) 0.007(4) 0.000(3) 0.000(3)
C47 0.008(3) 0.058(6) 0.036(5) 0.026(5) -0.002(3) -0.005(4)
C48 0.011(4) 0.063(7) 0.040(5) 0.021(5) 0.008(3) -0.003(4)
C49 0.005(3) 0.058(6) 0.040(5) 0.019(5) -0.002(3) 0.009(4)
C50 0.020(4) 0.065(7) 0.068(6) 0.046(6) 0.004(4) 0.011(4)
C51 0.017(4) 0.047(6) 0.066(6) 0.037(5) 0.006(4) 0.004(4)
C52 0.010(3) 0.037(6) 0.020(4) 0.004(4) 0.003(3) 0.004(3)
C53 0.028(4) 0.040(6) 0.026(4) 0.004(4) 0.005(3) 0.016(4)
C54 0.035(5) 0.057(8) 0.059(7) 0.006(6) 0.021(5) 0.016(5)
C55 0.037(5) 0.073(9) 0.036(6) 0.001(6) 0.018(4) 0.002(5)
C56 0.031(5) 0.081(9) 0.029(5) 0.014(5) 0.014(4) 0.004(5)
C57 0.014(4) 0.070(8) 0.031(5) 0.013(5) 0.007(3) 0.008(4)
C58 0.006(3) 0.023(5) 0.036(4) 0.017(4) 0.002(3) 0.005(3)
C59 0.008(3) 0.025(5) 0.034(4) 0.015(4) 0.006(3) 0.010(3)
C60 0.021(4) 0.030(5) 0.028(4) 0.011(4) 0.004(3) 0.007(3)
C61 0.015(4) 0.041(6) 0.047(5) 0.017(5) 0.001(3) 0.000(4)
C62 0.013(4) 0.037(5) 0.048(5) 0.020(4) 0.012(3) 0.007(3)
C63 0.020(4) 0.020(5) 0.029(4) 0.011(4) 0.006(3) 0.000(3)
C64 0.012(3) 0.023(5) 0.024(4) 0.004(3) -0.003(3) 0.003(3)
C65 0.010(3) 0.015(4) 0.024(4) 0.002(3) 0.001(3) -0.001(3)
C66 0.026(4) 0.015(5) 0.044(5) 0.010(4) -0.009(3) 0.006(3)
C67 0.013(4) 0.018(5) 0.045(5) 0.006(4) -0.001(3) 0.012(3)
C68 0.015(4) 0.044(6) 0.043(5) 0.013(4) 0.012(3) 0.015(4)
C69 0.019(4) 0.022(5) 0.037(4) 0.011(4) 0.006(3) 0.006(3)
C70 0.014(3) 0.017(4) 0.026(4) 0.012(3) -0.002(3) 0.009(3)
C71 0.019(4) 0.034(5) 0.025(4) 0.012(4) -0.004(3) 0.004(3)
C72 0.024(4) 0.037(6) 0.034(5) 0.016(4) 0.006(3) 0.003(4)
C73 0.026(4) 0.040(6) 0.027(4) 0.014(4) -0.006(3) -0.005(4)
C74 0.033(5) 0.017(5) 0.029(4) 0.002(4) -0.007(3) 0.002(4)
C75 0.026(4) 0.031(5) 0.023(4) 0.012(4) 0.001(3) 0.016(4)
C76 0.014(3) 0.022(4) 0.018(3) 0.011(3) 0.007(3) 0.008(3)
C77 0.017(4) 0.014(4) 0.022(4) 0.005(3) 0.005(3) 0.004(3)
C78 0.020(4) 0.026(5) 0.025(4) 0.013(4) 0.008(3) 0.011(3)
C79 0.007(3) 0.029(5) 0.033(4) 0.014(4) 0.009(3) 0.006(3)
C80 0.018(4) 0.035(5) 0.032(4) 0.013(4) 0.009(3) -0.006(4)
C81 0.013(3) 0.022(5) 0.028(4) 0.015(3) 0.008(3) 0.011(3)
C82 0.026(5) 0.063(8) 0.062(7) 0.030(6) 0.023(5) 0.011(5)
C83 0.080(9) 0.099(12) 0.093(10) 0.054(9) 0.039(7) 0.020(8)
N9 0.037(5) 0.078(8) 0.078(7) 0.027(6) 0.024(4) 0.023(5)
C86 0.052(6) 0.062(8) 0.157(11) 0.079(8) 0.037(7) 0.028(6)
C87 0.042(6) 0.088(10) 0.139(12) 0.066(9) 0.036(7) 0.019(6)
N11 0.128(11) 0.124(11) 0.269(15) 0.129(11) 0.086(10) 0.037(9)

loop_
_atom_type_symbol
_atom_type_description
_atom_type_scat_dispersion_real
_atom_type_scat_dispersion_imag
_atom_type_scat_source
C C 0.0033 0.0016 'International Tables Vol C Tables 4.2.6.8 and 6.1.1.4'
H H 0.0000 0.0000 'International Tables Vol C Tables 4.2.6.8 and 6.1.1.4'
N N 0.0061 0.0033 'International Tables Vol C Tables 4.2.6.8 and 6.1.1.4'
F F 0.0171 0.0103 'International Tables Vol C Tables 4.2.6.8 and 6.1.1.4'
Zn Zn 0.2839 1.4301 'International Tables Vol C Tables 4.2.6.8 and 6.1.1.4'

loop_
_geom_angle_atom_site_label_1
_geom_angle_atom_site_label_2
_geom_angle_atom_site_label_3
_geom_angle
N2 Zn1 N3 90.8(2)
N2 Zn1 N4 147.0(2)
N3 Zn1 N4 85.7(2)
N2 Zn1 N1 88.9(2)
N3 Zn1 N1 155.4(2)
N4 Zn1 N1 107.4(2)
C4 N1 C1 104.9(5)
C4 N1 Zn1 123.0(4)
C1 N1 Zn1 131.7(5)
C6 N2 C9 106.3(6)
C6 N2 Zn1 128.5(4)
C9 N2 Zn1 125.1(5)
C11 N3 C14 105.1(5)
C11 N3 Zn1 127.2(5)
C14 N3 Zn1 127.6(4)
C19 N4 C16 106.1(5)
C19 N4 Zn1 127.4(5)
C16 N4 Zn1 122.2(4)
C21 N5 C24 108.9(6)
C26 N6 C29 106.1(5)
C33 N7 C32 109.8(5)
C33 N7 C35 123.0(6)
C32 N7 C35 126.2(6)
C35 N8 C38 108.6(6)
C39 C1 N1 127.4(6)
C39 C1 C2 122.3(6)
N1 C1 C2 110.0(6)
C3 C2 C1 107.5(6)
C2 C3 C4 107.1(6)
N1 C4 C5 127.0(6)
N1 C4 C3 110.4(6)
C5 C4 C3 122.4(7)
C4 C5 C6 124.6(6)
C4 C5 C40 116.4(6)
C6 C5 C40 118.4(6)
N2 C6 C5 124.2(6)
N2 C6 C7 110.8(6)
C5 C6 C7 124.5(6)
C8 C7 C6 106.7(6)
C7 C8 C9 107.9(6)
C10 C9 N2 124.5(7)
C10 C9 C8 127.6(6)
N2 C9 C8 107.8(6)
C9 C10 C11 128.5(6)
C9 C10 C46 115.9(6)
C11 C10 C46 115.6(6)
N3 C11 C10 122.8(6)
N3 C11 C12 109.7(6)
C10 C11 C12 127.1(6)
C13 C12 C11 106.9(6)
C12 C13 C14 107.6(7)
N3 C14 C13 110.6(6)
N3 C14 C15 120.9(6)
C13 C14 C15 126.8(7)
C16 C15 C14 125.8(7)
C16 C15 C52 118.5(6)
C14 C15 C52 115.0(6)
N4 C16 C15 123.5(6)
N4 C16 C17 108.8(6)
C15 C16 C17 126.2(7)
C18 C17 C16 109.0(7)
C17 C18 C19 105.6(6)
N4 C19 C18 110.5(6)
N4 C19 C20 120.1(6)
C18 C19 C20 127.8(6)
C21 C20 C19 123.4(6)
C21 C20 C58 120.2(7)
C19 C20 C58 116.1(6)
N5 C21 C20 123.1(7)
N5 C21 C22 107.0(5)
C20 C21 C22 129.9(6)
C23 C22 C21 108.2(7)
C22 C23 C24 108.4(7)
C25 C24 N5 122.5(7)
C25 C24 C23 129.9(7)
N5 C24 C23 107.6(6)
C24 C25 C26 123.6(7)
C24 C25 C64 119.1(7)
C26 C25 C64 117.3(6)
N6 C26 C25 128.1(6)
N6 C26 C27 110.3(6)
C25 C26 C27 121.6(7)
C28 C27 C26 106.7(6)
C27 C28 C29 108.1(7)
C30 C29 N6 126.1(6)
C30 C29 C28 125.1(7)
N6 C29 C28 108.7(6)
C29 C30 C31 130.0(7)
C29 C30 C70 115.8(6)
C31 C30 C70 114.0(6)
C32 C31 C34 107.8(6)
C32 C31 C30 126.6(7)
C34 C31 C30 125.6(6)
N7 C32 C31 105.9(6)
C34 C33 N7 109.7(6)
C33 C34 C31 106.8(7)
N8 C35 C36 110.2(6)
N8 C35 N7 120.2(6)
C36 C35 N7 129.5(6)
C35 C36 C37 104.5(6)
C35 C36 C39 127.6(6)
C37 C36 C39 126.7(6)
C38 C37 C36 108.1(6)
C37 C38 N8 108.6(6)
C1 C39 C36 123.3(6)
C1 C39 C76 117.4(6)
C36 C39 C76 119.0(6)
C41 C40 C45 116.6(7)
C41 C40 C5 123.3(6)
C45 C40 C5 120.1(7)
F1 C41 C42 116.0(7)
F1 C41 C40 122.0(7)
C42 C41 C40 121.9(7)
F2 C42 C43 119.1(8)
F2 C42 C41 121.2(8)
C43 C42 C41 119.7(8)
F3 C43 C42 120.7(9)
F3 C43 C44 119.5(9)
C42 C43 C44 119.6(8)
F4 C44 C45 119.2(9)
F4 C44 C43 121.3(8)
C45 C44 C43 119.4(8)
F5 C45 C44 118.4(7)
F5 C45 C40 118.9(7)
C44 C45 C40 122.6(8)
C47 C46 C51 116.4(6)
C47 C46 C10 121.7(7)
C51 C46 C10 121.8(7)
C46 C47 F6 120.7(6)
C46 C47 C48 122.9(7)
F6 C47 C48 116.2(7)
F7 C48 C49 122.3(7)
F7 C48 C47 120.3(8)
C49 C48 C47 117.3(8)
C50 C49 C48 121.6(7)
C50 C49 F8 120.2(7)
C48 C49 F8 118.2(8)
F9 C50 C49 119.6(7)
F9 C50 C51 121.2(8)
C49 C50 C51 119.1(8)
F10 C51 C46 118.8(6)
F10 C51 C50 118.6(7)
C46 C51 C50 122.5(8)
C53 C52 C57 115.0(7)
C53 C52 C15 125.3(7)
C57 C52 C15 119.7(8)
C52 C53 F11 119.8(7)
C52 C53 C54 123.3(9)
F11 C53 C54 117.0(9)
C55 C54 F12 120.8(9)
C55 C54 C53 119.4(11)
F12 C54 C53 119.8(10)
F13 C55 C54 120.1(12)
F13 C55 C56 119.1(10)
C54 C55 C56 120.8(9)
F14 C56 C55 122.0(9)
F14 C56 C57 120.5(11)
C55 C56 C57 117.5(9)
F15 C57 C56 116.1(9)
F15 C57 C52 119.9(7)
C56 C57 C52 124.0(10)
C59 C58 C63 115.3(6)
C59 C58 C20 124.5(6)
C63 C58 C20 120.1(6)
F16 C59 C58 119.3(6)
F16 C59 C60 116.4(6)
C58 C59 C60 124.2(6)
F17 C60 C59 121.9(6)
F17 C60 C61 119.5(7)
C59 C60 C61 118.5(7)
F18 C61 C62 120.9(7)
F18 C61 C60 119.8(7)
C62 C61 C60 119.3(7)
F19 C62 C63 119.8(7)
F19 C62 C61 119.3(7)
C63 C62 C61 120.8(7)
F20 C63 C62 118.1(6)
F20 C63 C58 120.4(6)
C62 C63 C58 121.5(7)
C65 C64 C69 115.2(6)
C65 C64 C25 123.4(6)
C69 C64 C25 121.3(7)
F21 C65 C64 120.0(6)
F21 C65 C66 116.8(6)
C64 C65 C66 123.2(7)
F22 C66 C65 120.8(7)
F22 C66 C67 121.8(7)
C65 C66 C67 117.3(7)
C68 C67 F23 122.6(7)
C68 C67 C66 121.3(7)
F23 C67 C66 116.0(7)
C67 C68 F24 119.9(7)
C67 C68 C69 120.7(7)
F24 C68 C69 119.4(8)
F25 C69 C68 118.6(7)
F25 C69 C64 119.2(6)
C68 C69 C64 122.2(7)
C75 C70 C71 115.9(6)
C75 C70 C30 122.4(6)
C71 C70 C30 121.7(6)
F26 C71 C72 117.9(7)
F26 C71 C70 119.8(6)
C72 C71 C70 122.3(7)
F27 C72 C71 120.6(7)
F27 C72 C73 119.6(7)
C71 C72 C73 119.8(7)
F28 C73 C74 122.0(7)
F28 C73 C72 119.0(7)
C74 C73 C72 119.1(7)
C73 C74 F29 119.3(7)
C73 C74 C75 121.0(7)
F29 C74 C75 119.7(7)
F30 C75 C74 118.8(7)
F30 C75 C70 119.3(6)
C74 C75 C70 121.9(7)
C77 C76 C81 115.5(6)
C77 C76 C39 123.3(6)
C81 C76 C39 121.2(6)
F31 C77 C76 119.5(6)
F31 C77 C78 115.9(6)
C76 C77 C78 124.5(7)
F32 C78 C79 118.7(6)
F32 C78 C77 122.6(7)
C79 C78 C77 118.7(6)
F33 C79 C78 120.5(6)
F33 C79 C80 119.3(7)
C78 C79 C80 120.1(6)
F34 C80 C79 121.3(6)
F34 C80 C81 118.7(7)
C79 C80 C81 120.0(7)
F35 C81 C76 121.9(6)
F35 C81 C80 116.9(6)
C76 C81 C80 121.1(6)
N9 C82 C83 178.9(13)
N10 C84 C85 176(2)
N11 C86 C87 169.3(19)
N12 C88 C89 171(5)

loop_
_geom_bond_atom_site_label_1
_geom_bond_atom_site_label_2
_geom_bond_distance
Zn1 N2 2.003(6)
Zn1 N3 2.032(5)
Zn1 N4 2.058(5)
Zn1 N1 2.097(5)
N1 C4 1.366(9)
N1 C1 1.399(9)
N2 C6 1.341(9)
N2 C9 1.411(8)
N3 C11 1.374(8)
N3 C14 1.394(9)
N4 C19 1.353(8)
N4 C16 1.375(10)
N5 C21 1.394(9)
N5 C24 1.395(9)
N6 C26 1.341(9)
N6 C29 1.418(9)
N7 C33 1.368(9)
N7 C32 1.389(9)
N7 C35 1.414(8)
N8 C35 1.355(9)
N8 C38 1.381(9)
F1 C41 1.314(9)
F2 C42 1.337(10)
F3 C43 1.368(10)
F4 C44 1.345(11)
F5 C45 1.334(9)
F6 C47 1.351(9)
F7 C48 1.339(10)
F8 C49 1.362(8)
F9 C50 1.333(10)
F10 C51 1.349(9)
F11 C53 1.360(10)
F12 C54 1.355(13)
F13 C55 1.343(11)
F14 C56 1.314(11)
F15 C57 1.367(11)
F16 C59 1.352(8)
F17 C60 1.332(9)
F18 C61 1.323(9)
F19 C62 1.338(8)
F20 C63 1.328(8)
F21 C65 1.328(8)
F22 C66 1.315(9)
F23 C67 1.374(8)
F24 C68 1.346(9)
F25 C69 1.329(9)
F26 C71 1.353(9)
F27 C72 1.353(9)
F28 C73 1.340(9)
F29 C74 1.352(9)
F30 C75 1.349(8)
F31 C77 1.359(8)
F32 C78 1.343(8)
F33 C79 1.353(8)
F34 C80 1.348(9)
F35 C81 1.336(8)
C1 C39 1.375(10)
C1 C2 1.430(10)
C2 C3 1.335(10)
C3 C4 1.449(9)
C4 C5 1.407(10)
C5 C6 1.417(9)
C5 C40 1.506(10)
C6 C7 1.451(10)
C7 C8 1.337(10)
C8 C9 1.451(10)
C9 C10 1.365(11)
C10 C11 1.386(10)
C10 C46 1.535(9)
C11 C12 1.458(10)
C12 C13 1.345(11)
C13 C14 1.420(10)
C14 C15 1.430(9)
C15 C16 1.398(10)
C15 C52 1.505(10)
C16 C17 1.415(9)
C17 C18 1.332(10)
C18 C19 1.435(10)
C19 C20 1.442(10)
C20 C21 1.399(9)
C20 C58 1.479(9)
C21 C22 1.433(11)
C22 C23 1.375(10)
C23 C24 1.417(11)
C24 C25 1.382(9)
C25 C26 1.413(10)
C25 C64 1.462(10)
C26 C27 1.492(9)
C27 C28 1.323(11)
C28 C29 1.457(9)
C29 C30 1.347(10)
C30 C31 1.463(9)
C30 C70 1.516(10)
C31 C32 1.393(9)
C31 C34 1.441(10)
C33 C34 1.341(10)
C35 C36 1.389(10)
C36 C37 1.451(9)
C36 C39 1.463(10)
C37 C38 1.358(11)
C39 C76 1.474(9)
C40 C41 1.386(11)
C40 C45 1.389(11)
C41 C42 1.378(11)
C42 C43 1.378(13)
C43 C44 1.385(14)
C44 C45 1.363(12)
C46 C47 1.341(11)
C46 C51 1.369(11)
C47 C48 1.414(10)
C48 C49 1.348(12)
C49 C50 1.346(12)
C50 C51 1.370(11)
C52 C53 1.358(12)
C52 C57 1.389(12)
C53 C54 1.380(13)
C54 C55 1.354(15)
C55 C56 1.375(15)
C56 C57 1.377(12)
C58 C59 1.374(10)
C58 C63 1.423(9)
C59 C60 1.375(10)
C60 C61 1.402(11)
C61 C62 1.373(12)
C62 C63 1.370(10)
C64 C65 1.392(10)
C64 C69 1.413(10)
C65 C66 1.394(10)
C66 C67 1.412(12)
C67 C68 1.324(12)
C68 C69 1.374(11)
C70 C75 1.377(10)
C70 C71 1.389(10)
C71 C72 1.368(11)
C72 C73 1.379(12)
C73 C74 1.346(11)
C74 C75 1.373(11)
C76 C77 1.372(9)
C76 C81 1.384(10)
C77 C78 1.378(9)
C78 C79 1.355(10)
C79 C80 1.365(11)
C80 C81 1.409(9)
C82 N9 1.130(13)
C82 C83 1.420(17)
C84 N10 1.25(2)
C84 C85 1.45(3)
C86 N11 1.124(17)
C86 C87 1.325(16)
C88 N12 1.06(4)
C88 C89 1.53(4)

loop_
_geom_torsion_atom_site_label_1
_geom_torsion_atom_site_label_2
_geom_torsion_atom_site_label_3
_geom_torsion_atom_site_label_4
_geom_torsion
N2 Zn1 N1 C4 17.6(5)
N3 Zn1 N1 C4 107.1(7)
N4 Zn1 N1 C4 -133.3(5)
N2 Zn1 N1 C1 -170.8(6)
N3 Zn1 N1 C1 -81.3(8)
N4 Zn1 N1 C1 38.4(6)
N3 Zn1 N2 C6 -176.4(6)
N4 Zn1 N2 C6 100.3(7)
N1 Zn1 N2 C6 -21.0(6)
N3 Zn1 N2 C9 8.0(6)
N4 Zn1 N2 C9 -75.3(7)
N1 Zn1 N2 C9 163.4(6)
N2 Zn1 N3 C11 1.0(6)
N4 Zn1 N3 C11 148.2(6)
N1 Zn1 N3 C11 -88.1(8)
N2 Zn1 N3 C14 -178.1(6)
N4 Zn1 N3 C14 -30.9(6)
N1 Zn1 N3 C14 92.8(7)
N2 Zn1 N4 C19 -82.1(7)
N3 Zn1 N4 C19 -166.9(6)
N1 Zn1 N4 C19 34.4(6)
N2 Zn1 N4 C16 124.7(6)
N3 Zn1 N4 C16 39.9(5)
N1 Zn1 N4 C16 -118.8(5)
C4 N1 C1 C39 -171.0(7)
Zn1 N1 C1 C39 16.3(10)
C4 N1 C1 C2 2.1(7)
Zn1 N1 C1 C2 -170.7(5)
C39 C1 C2 C3 169.5(6)
N1 C1 C2 C3 -4.0(8)
C1 C2 C3 C4 4.1(8)
C1 N1 C4 C5 176.1(7)
Zn1 N1 C4 C5 -10.4(10)
C1 N1 C4 C3 0.4(7)
Zn1 N1 C4 C3 174.0(4)
C2 C3 C4 N1 -2.9(8)
C2 C3 C4 C5 -178.8(7)
N1 C4 C5 C6 -2.4(12)
C3 C4 C5 C6 172.8(7)
N1 C4 C5 C40 -173.0(7)
C3 C4 C5 C40 2.1(10)
C9 N2 C6 C5 -167.8(7)
Zn1 N2 C6 C5 16.0(10)
C9 N2 C6 C7 4.9(8)
Zn1 N2 C6 C7 -171.4(5)
C4 C5 C6 N2 0.2(11)
C40 C5 C6 N2 170.7(7)
C4 C5 C6 C7 -171.4(7)
C40 C5 C6 C7 -0.9(11)
N2 C6 C7 C8 -1.8(8)
C5 C6 C7 C8 170.7(7)
C6 C7 C8 C9 -2.0(8)
C6 N2 C9 C10 170.7(7)
Zn1 N2 C9 C10 -12.9(10)
C6 N2 C9 C8 -5.9(8)
Zn1 N2 C9 C8 170.5(4)
C7 C8 C9 C10 -171.6(7)
C7 C8 C9 N2 4.9(8)
N2 C9 C10 C11 7.0(13)
C8 C9 C10 C11 -177.1(7)
N2 C9 C10 C46 -174.3(6)
C8 C9 C10 C46 1.7(11)
C14 N3 C11 C10 172.9(7)
Zn1 N3 C11 C10 -6.3(10)
C14 N3 C11 C12 -1.0(8)
Zn1 N3 C11 C12 179.8(5)
C9 C10 C11 N3 3.3(12)
C46 C10 C11 N3 -175.5(6)
C9 C10 C11 C12 176.1(8)
C46 C10 C11 C12 -2.6(11)
N3 C11 C12 C13 -0.5(9)
C10 C11 C12 C13 -174.1(7)
C11 C12 C13 C14 1.7(9)
C11 N3 C14 C13 2.1(8)
Zn1 N3 C14 C13 -178.7(5)
C11 N3 C14 C15 -164.0(7)
Zn1 N3 C14 C15 15.2(10)
C12 C13 C14 N3 -2.5(10)
C12 C13 C14 C15 162.6(8)
N3 C14 C15 C16 5.0(12)
C13 C14 C15 C16 -158.7(8)
N3 C14 C15 C52 174.9(7)
C13 C14 C15 C52 11.2(12)
C19 N4 C16 C15 165.7(7)
Zn1 N4 C16 C15 -36.1(9)
C19 N4 C16 C17 -1.5(8)
Zn1 N4 C16 C17 156.7(5)
C14 C15 C16 N4 6.8(11)
C52 C15 C16 N4 -162.8(7)
C14 C15 C16 C17 171.7(8)
C52 C15 C16 C17 2.1(11)
N4 C16 C17 C18 0.5(8)
C15 C16 C17 C18 -166.3(7)
C16 C17 C18 C19 0.7(8)
C16 N4 C19 C18 2.0(7)
Zn1 N4 C19 C18 -154.7(5)
C16 N4 C19 C20 -164.5(6)
Zn1 N4 C19 C20 38.9(9)
C17 C18 C19 N4 -1.7(8)
C17 C18 C19 C20 163.4(7)
N4 C19 C20 C21 -164.8(6)
C18 C19 C20 C21 31.4(11)
N4 C19 C20 C58 20.9(9)
C18 C19 C20 C58 -142.9(7)
C24 N5 C21 C20 -179.5(6)
C24 N5 C21 C22 -1.3(7)
C19 C20 C21 N5 12.5(10)
C58 C20 C21 N5 -173.4(6)
C19 C20 C21 C22 -165.2(7)
C58 C20 C21 C22 8.9(11)
N5 C21 C22 C23 1.3(8)
C20 C21 C22 C23 179.2(7)
C21 C22 C23 C24 -0.7(8)
C21 N5 C24 C25 -178.9(6)
C21 N5 C24 C23 0.9(7)
C22 C23 C24 C25 179.7(7)
C22 C23 C24 N5 -0.1(8)
N5 C24 C25 C26 -0.1(11)
C23 C24 C25 C26 -179.9(7)
N5 C24 C25 C64 -177.8(6)
C23 C24 C25 C64 2.4(11)
C29 N6 C26 C25 -179.3(6)
C29 N6 C26 C27 -1.2(7)
C24 C25 C26 N6 11.1(11)
C64 C25 C26 N6 -171.2(6)
C24 C25 C26 C27 -166.9(7)
C64 C25 C26 C27 10.9(9)
N6 C26 C27 C28 -0.4(8)
C25 C26 C27 C28 177.9(6)
C26 C27 C28 C29 1.7(8)
C26 N6 C29 C30 -174.9(6)
C26 N6 C29 C28 2.2(7)
C27 C28 C29 C30 174.6(7)
C27 C28 C29 N6 -2.5(8)
N6 C29 C30 C31 -0.4(11)
C28 C29 C30 C31 -177.0(7)
N6 C29 C30 C70 174.1(6)
C28 C29 C30 C70 -2.5(10)
C29 C30 C31 C32 -9.4(12)
C70 C30 C31 C32 176.0(6)
C29 C30 C31 C34 169.2(7)
C70 C30 C31 C34 -5.4(10)
C33 N7 C32 C31 0.3(7)
C35 N7 C32 C31 -168.8(6)
C34 C31 C32 N7 -0.5(7)
C30 C31 C32 N7 178.3(6)
C32 N7 C33 C34 0.1(8)
C35 N7 C33 C34 169.6(6)
N7 C33 C34 C31 -0.4(8)
C32 C31 C34 C33 0.6(8)
C30 C31 C34 C33 -178.2(7)
C38 N8 C35 C36 0.5(8)
C38 N8 C35 N7 -176.6(6)
C33 N7 C35 N8 50.0(9)
C32 N7 C35 N8 -142.2(7)
C33 N7 C35 C36 -126.4(8)
C32 N7 C35 C36 41.3(11)
N8 C35 C36 C37 -0.5(8)
N7 C35 C36 C37 176.2(7)
N8 C35 C36 C39 -168.2(6)
N7 C35 C36 C39 8.5(12)
C35 C36 C37 C38 0.4(8)
C39 C36 C37 C38 168.2(7)
C36 C37 C38 N8 -0.1(8)
C35 N8 C38 C37 -0.2(9)
N1 C1 C39 C36 15.1(11)
C2 C1 C39 C36 -157.2(6)
N1 C1 C39 C76 -171.6(6)
C2 C1 C39 C76 16.1(10)
C35 C36 C39 C1 -163.9(7)
C37 C36 C39 C1 31.0(11)
C35 C36 C39 C76 22.9(10)
C37 C36 C39 C76 -142.2(7)
C4 C5 C40 C41 -70.0(10)
C6 C5 C40 C41 118.7(8)
C4 C5 C40 C45 108.0(8)
C6 C5 C40 C45 -63.2(10)
C45 C40 C41 F1 179.8(7)
C5 C40 C41 F1 -2.1(11)
C45 C40 C41 C42 -0.9(11)
C5 C40 C41 C42 177.2(7)
F1 C41 C42 F2 0.5(11)
C40 C41 C42 F2 -178.9(7)
F1 C41 C42 C43 -178.9(8)
C40 C41 C42 C43 1.7(13)
F2 C42 C43 F3 3.0(14)
C41 C42 C43 F3 -177.6(8)
F2 C42 C43 C44 177.0(9)
C41 C42 C43 C44 -3.6(14)
F3 C43 C44 F4 -4.0(16)
C42 C43 C44 F4 -178.0(9)
F3 C43 C44 C45 178.9(9)
C42 C43 C44 C45 4.8(15)
F4 C44 C45 F5 1.7(13)
C43 C44 C45 F5 178.9(8)
F4 C44 C45 C40 178.6(8)
C43 C44 C45 C40 -4.2(14)
C41 C40 C45 F5 179.1(7)
C5 C40 C45 F5 0.9(10)
C41 C40 C45 C44 2.1(12)
C5 C40 C45 C44 -176.0(8)
C9 C10 C46 C47 -84.6(9)
C11 C10 C46 C47 94.3(9)
C9 C10 C46 C51 97.5(10)
C11 C10 C46 C51 -83.6(9)
C51 C46 C47 F6 -178.3(8)
C10 C46 C47 F6 3.7(12)
C51 C46 C47 C48 -3.8(13)
C10 C46 C47 C48 178.2(8)
C46 C47 C48 F7 -177.5(8)
F6 C47 C48 F7 -2.8(12)
C46 C47 C48 C49 2.6(13)
F6 C47 C48 C49 177.3(8)
F7 C48 C49 C50 178.9(9)
C47 C48 C49 C50 -1.2(14)
F7 C48 C49 F8 -1.1(13)
C47 C48 C49 F8 178.9(7)
C48 C49 C50 F9 177.4(9)
F8 C49 C50 F9 -2.6(15)
C48 C49 C50 C51 1.2(15)
F8 C49 C50 C51 -178.8(8)
C47 C46 C51 F10 179.6(8)
C10 C46 C51 F10 -2.4(13)
C47 C46 C51 C50 3.8(14)
C10 C46 C51 C50 -178.2(8)
F9 C50 C51 F10 5.5(15)
C49 C50 C51 F10 -178.4(9)
F9 C50 C51 C46 -178.7(9)
C49 C50 C51 C46 -2.6(15)
C16 C15 C52 C53 -123.4(8)
C14 C15 C52 C53 65.9(9)
C16 C15 C52 C57 59.7(9)
C14 C15 C52 C57 -111.0(8)
C57 C52 C53 F11 178.4(6)
C15 C52 C53 F11 1.3(11)
C57 C52 C53 C54 -1.1(11)
C15 C52 C53 C54 -178.2(7)
C52 C53 C54 C55 -0.1(13)
F11 C53 C54 C55 -179.6(8)
C52 C53 C54 F12 -178.7(8)
F11 C53 C54 F12 1.8(12)
F12 C54 C55 F13 0.3(14)
C53 C54 C55 F13 -178.3(8)
F12 C54 C55 C56 179.3(8)
C53 C54 C55 C56 0.8(14)
F13 C55 C56 F14 -1.6(13)
C54 C55 C56 F14 179.4(8)
F13 C55 C56 C57 179.0(7)
C54 C55 C56 C57 -0.1(13)
F14 C56 C57 F15 -2.2(11)
C55 C56 C57 F15 177.3(7)
F14 C56 C57 C52 179.2(7)
C55 C56 C57 C52 -1.3(12)
C53 C52 C57 F15 -176.7(6)
C15 C52 C57 F15 0.6(10)
C53 C52 C57 C56 1.8(11)
C15 C52 C57 C56 179.1(7)
C21 C20 C58 C59 50.4(10)
C19 C20 C58 C59 -135.1(7)
C21 C20 C58 C63 -127.5(7)
C19 C20 C58 C63 47.1(9)
C63 C58 C59 F16 179.1(6)
C20 C58 C59 F16 1.1(11)
C63 C58 C59 C60 -5.4(11)
C20 C58 C59 C60 176.7(7)
F16 C59 C60 F17 -4.1(11)
C58 C59 C60 F17 -179.7(7)
F16 C59 C60 C61 178.0(7)
C58 C59 C60 C61 2.4(12)
F17 C60 C61 F18 0.8(12)
C59 C60 C61 F18 178.8(7)
F17 C60 C61 C62 -178.4(7)
C59 C60 C61 C62 -0.4(12)
F18 C61 C62 F19 -1.2(13)
C60 C61 C62 F19 177.9(7)
F18 C61 C62 C63 -177.1(7)
C60 C61 C62 C63 2.1(13)
F19 C62 C63 F20 0.3(11)
C61 C62 C63 F20 176.2(7)
F19 C62 C63 C58 178.7(7)
C61 C62 C63 C58 -5.5(12)
C59 C58 C63 F20 -174.8(6)
C20 C58 C63 F20 3.3(10)
C59 C58 C63 C62 6.9(11)
C20 C58 C63 C62 -175.1(7)
C24 C25 C64 C65 66.9(9)
C26 C25 C64 C65 -111.0(8)
C24 C25 C64 C69 -116.7(8)
C26 C25 C64 C69 65.5(9)
C69 C64 C65 F21 178.8(6)
C25 C64 C65 F21 -4.6(10)
C69 C64 C65 C66 -1.3(10)
C25 C64 C65 C66 175.3(7)
F21 C65 C66 F22 2.1(10)
C64 C65 C66 F22 -177.8(7)
F21 C65 C66 C67 179.3(6)
C64 C65 C66 C67 -0.6(11)
F22 C66 C67 C68 179.7(8)
C65 C66 C67 C68 2.5(11)
F22 C66 C67 F23 -3.4(11)
C65 C66 C67 F23 179.4(6)
F23 C67 C68 F24 2.1(12)
C66 C67 C68 F24 178.8(7)
F23 C67 C68 C69 -179.1(7)
C66 C67 C68 C69 -2.4(13)
C67 C68 C69 F25 -178.8(8)
F24 C68 C69 F25 0.0(11)
C67 C68 C69 C64 0.3(12)
F24 C68 C69 C64 179.1(7)
C65 C64 C69 F25 -179.4(6)
C25 C64 C69 F25 3.9(11)
C65 C64 C69 C68 1.6(11)
C25 C64 C69 C68 -175.2(7)
C29 C30 C70 C75 114.5(7)
C31 C30 C70 C75 -70.1(8)
C29 C30 C70 C71 -66.9(9)
C31 C30 C70 C71 108.5(7)
C75 C70 C71 F26 179.3(6)
C30 C70 C71 F26 0.6(10)
C75 C70 C71 C72 -1.8(11)
C30 C70 C71 C72 179.5(7)
F26 C71 C72 F27 -1.3(11)
C70 C71 C72 F27 179.8(7)
F26 C71 C72 C73 -179.6(7)
C70 C71 C72 C73 1.5(12)
F27 C72 C73 F28 1.0(12)
C71 C72 C73 F28 179.3(7)
F27 C72 C73 C74 -178.1(7)
C71 C72 C73 C74 0.1(12)
F28 C73 C74 F29 1.1(12)
C72 C73 C74 F29 -179.8(7)
F28 C73 C74 C75 179.5(7)
C72 C73 C74 C75 -1.4(12)
C73 C74 C75 F30 -179.0(7)
F29 C74 C75 F30 -0.6(11)
C73 C74 C75 C70 1.0(12)
F29 C74 C75 C70 179.4(6)
C71 C70 C75 F30 -179.4(6)
C30 C70 C75 F30 -0.8(10)
C71 C70 C75 C74 0.5(10)
C30 C70 C75 C74 179.2(7)
C1 C39 C76 C77 55.7(9)
C36 C39 C76 C77 -130.7(7)
C1 C39 C76 C81 -125.2(7)
C36 C39 C76 C81 48.4(9)
C81 C76 C77 F31 -178.0(6)
C39 C76 C77 F31 1.2(10)
C81 C76 C77 C78 0.4(10)
C39 C76 C77 C78 179.5(6)
F31 C77 C78 F32 -0.3(9)
C76 C77 C78 F32 -178.8(6)
F31 C77 C78 C79 -179.0(6)
C76 C77 C78 C79 2.6(11)
F32 C78 C79 F33 -2.8(10)
C77 C78 C79 F33 175.9(6)
F32 C78 C79 C80 177.9(6)
C77 C78 C79 C80 -3.4(11)
F33 C79 C80 F34 -0.3(11)
C78 C79 C80 F34 178.9(7)
F33 C79 C80 C81 -178.0(6)
C78 C79 C80 C81 1.3(11)
C77 C76 C81 F35 -178.6(6)
C39 C76 C81 F35 2.3(10)
C77 C76 C81 C80 -2.5(10)
C39 C76 C81 C80 178.3(6)
F34 C80 C81 F35 0.3(10)
C79 C80 C81 F35 178.0(6)
F34 C80 C81 C76 -175.9(6)
C79 C80 C81 C76 1.8(11)

loop_
_platon_squeeze_void_nr
_platon_squeeze_void_average_x
_platon_squeeze_void_average_y
_platon_squeeze_void_average_z
_platon_squeeze_void_volume
_platon_squeeze_void_count_electrons
1 -0.024 -0.025 0.000 1080.3 538.9
